data_4327079
loop_
_publ_author_name
'Kyle R. Schwartz'
'Kent R. Mann'

_publ_section_title
;
 Optical Response of a Cyclometalated Iridium(III) Hydrazino Complex to
 Carbon Dioxide: Generation of a Strongly Luminescent Iridium(III)
 Carbazate
;
_journal_name_full 'Inorganic Chemistry'
_journal_page_first 12477
_journal_page_last 12485
_journal_paper_doi 10.1021/ic201286k
_journal_volume 50
_journal_year 2011
_chemical_formula_moiety 'C22 H24 Ir N6, C F3 O3 S, H2 O'
_chemical_formula_sum 'C23 H26 F3 Ir N6 O4 S'
_chemical_formula_weight 731.76
_chemical_name_common 08160
_chemical_name_systematic
; 
 ? 
;
_space_group_IT_number 14
_symmetry_cell_setting monoclinic
_symmetry_space_group_name_Hall '-P 2ybc'
_symmetry_space_group_name_H-M 'P 1 21/c 1'
_atom_sites_solution_hydrogens geom
_atom_sites_solution_primary direct
_atom_sites_solution_secondary difmap
_audit_creation_method SHELXL-97
_cell_angle_alpha 90.00
_cell_angle_beta 109.883(3)
_cell_angle_gamma 90.00
_cell_formula_units_Z 4
_cell_length_a 15.024(3)
_cell_length_b 9.7170(19)
_cell_length_c 18.813(4)
_cell_measurement_reflns_used 3312
_cell_measurement_temperature 173(2)
_cell_measurement_theta_max 27.386
_cell_measurement_theta_min 2.3025
_cell_volume 2582.8(9)
_computing_cell_refinement 'SAINT, Bruker'
_computing_data_collection 'SMART, Bruker'
_computing_data_reduction 'SAINT, Bruker'
_computing_molecular_graphics 'SHELXTL, Bruker'
_computing_structure_refinement 'SHELXL-97 (Sheldrick, 1997)'
_computing_structure_solution 'SHELXS-97 (Sheldrick, 1990)'
_diffrn_ambient_temperature 173(2)
_diffrn_measured_fraction_theta_full 0.980
_diffrn_measured_fraction_theta_max 0.980
_diffrn_radiation_monochromator graphite
_diffrn_radiation_source 'normal-focus sealed tube'
_diffrn_radiation_type MoK\a
_diffrn_radiation_wavelength 0.71073
_diffrn_reflns_av_R_equivalents 0.0652
_diffrn_reflns_av_sigmaI/netI 0.0545
_diffrn_reflns_limit_h_max 19
_diffrn_reflns_limit_h_min -18
_diffrn_reflns_limit_k_max 12
_diffrn_reflns_limit_k_min -12
_diffrn_reflns_limit_l_max 24
_diffrn_reflns_limit_l_min -24
_diffrn_reflns_number 26779
_diffrn_reflns_theta_full 27.57
_diffrn_reflns_theta_max 27.57
_diffrn_reflns_theta_min 1.44
_exptl_absorpt_coefficient_mu 5.314
_exptl_absorpt_correction_T_max 0.7770
_exptl_absorpt_correction_T_min 0.1764
_exptl_absorpt_correction_type analytical
_exptl_absorpt_process_details 'SADABS, R.Blessing, 1995'
_exptl_crystal_colour yellow
_exptl_crystal_density_diffrn 1.882
_exptl_crystal_description 'thin plate'
_exptl_crystal_F_000 1432
_exptl_crystal_size_max 0.50
_exptl_crystal_size_mid 0.15
_exptl_crystal_size_min 0.05
_refine_diff_density_max 3.137
_refine_diff_density_min -3.129
_refine_diff_density_rms 0.224
_refine_ls_extinction_method none
_refine_ls_goodness_of_fit_ref 1.069
_refine_ls_hydrogen_treatment constr
_refine_ls_matrix_type full
_refine_ls_number_parameters 343
_refine_ls_number_reflns 5858
_refine_ls_number_restraints 0
_refine_ls_restrained_S_all 1.069
_refine_ls_R_factor_all 0.0683
_refine_ls_R_factor_gt 0.0412
_refine_ls_shift/su_max 0.001
_refine_ls_shift/su_mean 0.000
_refine_ls_structure_factor_coef Fsqd
_refine_ls_weighting_details 'calc w=1/[\s^2^(Fo^2^)+(0.0694P)^2^+2.4045P] where P=(Fo^2^+2Fc^2^)/3'
_refine_ls_weighting_scheme calc
_refine_ls_wR_factor_gt 0.1013
_refine_ls_wR_factor_ref 0.1167
_reflns_number_gt 4385
_reflns_number_total 5858
_reflns_threshold_expression >2sigma(I)
_cod_data_source_file ic201286k_si_002_2.cif
_cod_data_source_block 08160a
_cod_database_code 4327079

loop_
_symmetry_equiv_pos_as_xyz
'x, y, z'
'-x, y+1/2, -z+1/2'
'-x, -y, -z'
'x, -y-1/2, z-1/2'

loop_
_atom_site_label
_atom_site_type_symbol
_atom_site_fract_x
_atom_site_fract_y
_atom_site_fract_z
_atom_site_U_iso_or_equiv
_atom_site_adp_type
_atom_site_occupancy
_atom_site_symmetry_multiplicity
_atom_site_calc_flag
_atom_site_refinement_flags
Ir1 Ir 0.274854(17) 0.34076(2) 0.311333(12) 0.01815(10) Uani 1 1 d .
S1 S 0.62362(12) 0.24598(18) 0.37840(9) 0.0251(4) Uani 1 1 d .
F1 F 0.6979(4) 0.4930(5) 0.3984(3) 0.0502(12) Uani 1 1 d .
F2 F 0.7710(5) 0.3461(6) 0.3529(4) 0.0707(19) Uani 1 1 d .
F3 F 0.7842(4) 0.3375(6) 0.4699(4) 0.073(2) Uani 1 1 d .
O1 O 0.6645(4) 0.1121(5) 0.3792(3) 0.0343(12) Uani 1 1 d .
O2 O 0.5857(4) 0.2704(5) 0.4381(3) 0.0350(12) Uani 1 1 d .
O3 O 0.5630(4) 0.2931(6) 0.3050(3) 0.0371(13) Uani 1 1 d .
N1 N 0.3339(4) 0.1522(5) 0.3445(3) 0.0200(11) Uani 1 1 d .
N2 N 0.2037(4) 0.5212(6) 0.2800(3) 0.0204(11) Uani 1 1 d .
N3 N 0.3541(4) 0.3884(6) 0.2344(3) 0.0230(12) Uani 1 1 d .
H3B H 0.3402 0.4733 0.2182 0.028 Uiso 1 1 calc R
H3C H 0.4148 0.3868 0.2613 0.028 Uiso 1 1 calc R
N4 N 0.3395(4) 0.3006(6) 0.1683(3) 0.0266(13) Uani 1 1 d .
H4B H 0.2848 0.2581 0.1575 0.032 Uiso 1 1 d R
H4C H 0.3394 0.3515 0.1296 0.032 Uiso 1 1 d R
N5 N 0.3992(4) 0.4233(6) 0.4003(3) 0.0257(12) Uani 1 1 d .
H5B H 0.4459 0.3646 0.4066 0.031 Uiso 1 1 calc R
H5C H 0.4154 0.5000 0.3830 0.031 Uiso 1 1 calc R
N6 N 0.3939(5) 0.4529(9) 0.4745(3) 0.052(2) Uani 1 1 d .
H6B H 0.3353 0.4417 0.4732 0.062 Uiso 1 1 d R
H6C H 0.4118 0.5382 0.4873 0.062 Uiso 1 1 d R
C1 C 0.2098(5) 0.2928(7) 0.3867(3) 0.0205(13) Uani 1 1 d .
C2 C 0.1435(5) 0.3696(7) 0.4063(4) 0.0242(14) Uani 1 1 d .
H2A H 0.1221 0.4551 0.3820 0.029 Uiso 1 1 calc R
C3 C 0.1083(5) 0.3211(7) 0.4619(4) 0.0273(15) Uani 1 1 d .
H3A H 0.0620 0.3733 0.4742 0.033 Uiso 1 1 calc R
C4 C 0.1403(5) 0.1975(8) 0.4991(4) 0.0314(17) Uani 1 1 d .
H4A H 0.1179 0.1670 0.5379 0.038 Uiso 1 1 calc R
C5 C 0.2052(5) 0.1190(8) 0.4790(4) 0.0278(15) Uani 1 1 d .
H5A H 0.2251 0.0323 0.5023 0.033 Uiso 1 1 calc R
C6 C 0.2407(5) 0.1674(7) 0.4248(3) 0.0213(13) Uani 1 1 d .
C7 C 0.3123(5) 0.0926(7) 0.4032(3) 0.0216(13) Uani 1 1 d .
C8 C 0.3570(5) -0.0279(7) 0.4364(3) 0.0269(15) Uani 1 1 d .
H8A H 0.3435 -0.0666 0.4780 0.032 Uiso 1 1 calc R
C9 C 0.4213(5) -0.0920(7) 0.4091(4) 0.0278(15) Uani 1 1 d .
H9A H 0.4534 -0.1731 0.4325 0.033 Uiso 1 1 calc R
C10 C 0.4377(5) -0.0356(7) 0.3474(4) 0.0300(16) Uani 1 1 d .
H10A H 0.4791 -0.0798 0.3261 0.036 Uiso 1 1 calc R
C11 C 0.3934(5) 0.0855(7) 0.3172(3) 0.0234(14) Uani 1 1 d .
H11A H 0.4056 0.1236 0.2749 0.028 Uiso 1 1 calc R
C12 C 0.1601(4) 0.2739(7) 0.2279(3) 0.0201(13) Uani 1 1 d .
C13 C 0.1416(5) 0.1398(7) 0.1991(4) 0.0249(15) Uani 1 1 d .
H13A H 0.1859 0.0686 0.2207 0.030 Uiso 1 1 calc R
C14 C 0.0587(5) 0.1096(8) 0.1388(4) 0.0292(16) Uani 1 1 d .
H14A H 0.0479 0.0183 0.1197 0.035 Uiso 1 1 calc R
C15 C -0.0068(5) 0.2094(9) 0.1071(4) 0.0321(17) Uani 1 1 d .
H15A H -0.0635 0.1868 0.0672 0.039 Uiso 1 1 calc R
C16 C 0.0095(5) 0.3438(7) 0.1332(4) 0.0279(15) Uani 1 1 d .
H16A H -0.0355 0.4137 0.1108 0.033 Uiso 1 1 calc R
C17 C 0.0928(5) 0.3761(7) 0.1926(4) 0.0240(14) Uani 1 1 d .
C18 C 0.1157(5) 0.5155(7) 0.2240(3) 0.0219(13) Uani 1 1 d .
C19 C 0.0590(5) 0.6294(8) 0.2025(4) 0.0282(16) Uani 1 1 d .
H19A H -0.0009 0.6221 0.1636 0.034 Uiso 1 1 calc R
C20 C 0.0887(5) 0.7552(8) 0.2372(4) 0.0304(16) Uani 1 1 d .
H20A H 0.0493 0.8343 0.2234 0.037 Uiso 1 1 calc R
C21 C 0.1788(5) 0.7628(7) 0.2935(4) 0.0300(16) Uani 1 1 d .
H21A H 0.2020 0.8475 0.3179 0.036 Uiso 1 1 calc R
C22 C 0.2316(5) 0.6471(7) 0.3120(4) 0.0298(16) Uani 1 1 d .
H22A H 0.2924 0.6539 0.3498 0.036 Uiso 1 1 calc R
C23 C 0.7250(6) 0.3627(8) 0.4006(5) 0.0402(19) Uani 1 1 d .
O4 O 0.5188(5) 0.1264(6) 0.1746(4) 0.0580(18) Uani 1 1 d .
H4Y H 0.5340 0.1752 0.2145 0.087 Uiso 1 1 d R
H4X H 0.4668 0.0849 0.1684 0.087 Uiso 1 1 d R

loop_
_atom_site_aniso_label
_atom_site_aniso_U_11
_atom_site_aniso_U_22
_atom_site_aniso_U_33
_atom_site_aniso_U_23
_atom_site_aniso_U_13
_atom_site_aniso_U_12
Ir1 0.02371(15) 0.01955(15) 0.01155(13) -0.00003(9) 0.00646(9) -0.00082(11)
S1 0.0327(9) 0.0253(9) 0.0181(7) 0.0020(6) 0.0096(7) 0.0013(7)
F1 0.058(3) 0.035(3) 0.060(3) -0.006(2) 0.023(3) -0.012(2)
F2 0.073(4) 0.067(4) 0.099(5) -0.019(3) 0.066(4) -0.019(3)
F3 0.051(3) 0.076(4) 0.063(4) 0.002(3) -0.020(3) -0.005(3)
O1 0.051(3) 0.023(3) 0.030(3) 0.003(2) 0.017(2) 0.010(2)
O2 0.049(3) 0.035(3) 0.027(3) 0.004(2) 0.021(2) 0.010(3)
O3 0.050(3) 0.037(3) 0.018(2) 0.005(2) 0.004(2) 0.002(3)
N1 0.022(3) 0.022(3) 0.015(2) -0.004(2) 0.006(2) -0.002(2)
N2 0.029(3) 0.021(3) 0.015(2) 0.001(2) 0.012(2) 0.001(2)
N3 0.031(3) 0.024(3) 0.017(3) 0.001(2) 0.012(2) -0.003(2)
N4 0.036(3) 0.035(3) 0.013(3) -0.004(2) 0.013(2) -0.007(3)
N5 0.030(3) 0.027(3) 0.024(3) 0.001(2) 0.013(2) 0.000(2)
N6 0.047(4) 0.084(6) 0.026(3) -0.029(4) 0.017(3) -0.021(4)
C1 0.024(3) 0.026(3) 0.012(3) -0.005(2) 0.007(2) -0.001(3)
C2 0.025(3) 0.030(4) 0.018(3) 0.003(3) 0.007(3) 0.004(3)
C3 0.030(4) 0.039(4) 0.015(3) 0.002(3) 0.010(3) 0.006(3)
C4 0.036(4) 0.048(5) 0.019(3) 0.006(3) 0.020(3) 0.002(3)
C5 0.032(4) 0.035(4) 0.015(3) 0.004(3) 0.006(3) 0.002(3)
C6 0.030(3) 0.024(3) 0.010(3) -0.002(2) 0.007(2) 0.000(3)
C7 0.031(4) 0.027(4) 0.009(3) -0.002(2) 0.009(2) -0.004(3)
C8 0.041(4) 0.024(3) 0.016(3) 0.004(3) 0.010(3) 0.003(3)
C9 0.037(4) 0.024(4) 0.021(3) 0.001(3) 0.009(3) 0.007(3)
C10 0.034(4) 0.029(4) 0.031(4) -0.005(3) 0.016(3) 0.003(3)
C11 0.031(4) 0.026(4) 0.016(3) 0.000(3) 0.012(3) -0.005(3)
C12 0.025(3) 0.025(4) 0.014(3) 0.001(2) 0.012(3) -0.008(3)
C13 0.032(4) 0.027(4) 0.017(3) 0.005(3) 0.011(3) -0.002(3)
C14 0.034(4) 0.038(4) 0.016(3) -0.008(3) 0.010(3) -0.017(3)
C15 0.028(4) 0.048(5) 0.018(3) -0.003(3) 0.004(3) -0.011(3)
C16 0.026(3) 0.040(4) 0.015(3) 0.006(3) 0.003(3) -0.001(3)
C17 0.031(4) 0.032(4) 0.014(3) 0.002(3) 0.014(3) -0.003(3)
C18 0.026(3) 0.029(4) 0.012(3) 0.003(3) 0.010(2) -0.004(3)
C19 0.030(4) 0.040(4) 0.016(3) 0.009(3) 0.010(3) 0.005(3)
C20 0.040(4) 0.029(4) 0.028(4) 0.010(3) 0.018(3) 0.010(3)
C21 0.041(4) 0.023(4) 0.028(4) 0.004(3) 0.014(3) 0.009(3)
C22 0.032(4) 0.035(4) 0.022(3) -0.003(3) 0.009(3) 0.000(3)
C23 0.040(5) 0.039(5) 0.041(5) -0.001(4) 0.014(4) 0.003(4)
O4 0.064(4) 0.045(4) 0.072(5) -0.009(3) 0.033(4) -0.006(3)

loop_
_atom_type_symbol
_atom_type_description
_atom_type_scat_dispersion_real
_atom_type_scat_dispersion_imag
_atom_type_scat_source
C C 0.0033 0.0016 'International Tables Vol C Tables 4.2.6.8 and 6.1.1.4'
H H 0.0000 0.0000 'International Tables Vol C Tables 4.2.6.8 and 6.1.1.4'
N N 0.0061 0.0033 'International Tables Vol C Tables 4.2.6.8 and 6.1.1.4'
O O 0.0106 0.0060 'International Tables Vol C Tables 4.2.6.8 and 6.1.1.4'
F F 0.0171 0.0103 'International Tables Vol C Tables 4.2.6.8 and 6.1.1.4'
S S 0.1246 0.1234 'International Tables Vol C Tables 4.2.6.8 and 6.1.1.4'
Ir Ir -1.4442 7.9887 'International Tables Vol C Tables 4.2.6.8 and 6.1.1.4'

loop_
_geom_angle_atom_site_label_1
_geom_angle_atom_site_label_2
_geom_angle_atom_site_label_3
_geom_angle
C12 Ir1 C1 89.0(2)
C12 Ir1 N2 79.9(2)
C1 Ir1 N2 94.0(2)
C12 Ir1 N1 96.7(2)
C1 Ir1 N1 81.0(2)
N2 Ir1 N1 174.1(2)
C12 Ir1 N5 177.4(2)
C1 Ir1 N5 92.2(2)
N2 Ir1 N5 97.7(2)
N1 Ir1 N5 85.8(2)
C12 Ir1 N3 93.8(2)
C1 Ir1 N3 176.4(2)
N2 Ir1 N3 88.7(2)
N1 Ir1 N3 96.5(2)
N5 Ir1 N3 85.1(2)
O1 S1 O2 115.0(3)
O1 S1 O3 115.2(3)
O2 S1 O3 113.9(3)
O1 S1 C23 103.8(4)
O2 S1 C23 103.8(4)
O3 S1 C23 103.1(4)
C11 N1 C7 118.2(6)
C11 N1 Ir1 126.5(4)
C7 N1 Ir1 115.2(4)
C22 N2 C18 116.2(6)
C22 N2 Ir1 126.4(5)
C18 N2 Ir1 117.3(4)
N4 N3 Ir1 118.4(4)
N4 N3 H3B 107.7
Ir1 N3 H3B 107.7
N4 N3 H3C 107.7
Ir1 N3 H3C 107.7
H3B N3 H3C 107.1
N3 N4 H4B 109.2
N3 N4 H4C 109.5
H4B N4 H4C 109.5
N6 N5 Ir1 119.7(4)
N6 N5 H5B 107.4
Ir1 N5 H5B 107.4
N6 N5 H5C 107.4
Ir1 N5 H5C 107.4
H5B N5 H5C 106.9
N5 N6 H6B 109.2
N5 N6 H6C 109.7
H6B N6 H6C 109.5
C2 C1 C6 118.1(6)
C2 C1 Ir1 128.3(5)
C6 C1 Ir1 113.5(5)
C1 C2 C3 120.1(6)
C1 C2 H2A 119.9
C3 C2 H2A 119.9
C4 C3 C2 120.7(6)
C4 C3 H3A 119.6
C2 C3 H3A 119.6
C5 C4 C3 119.5(6)
C5 C4 H4A 120.2
C3 C4 H4A 120.2
C6 C5 C4 119.8(7)
C6 C5 H5A 120.1
C4 C5 H5A 120.1
C5 C6 C1 121.7(6)
C5 C6 C7 122.6(6)
C1 C6 C7 115.7(6)
N1 C7 C8 120.3(6)
N1 C7 C6 114.1(6)
C8 C7 C6 125.6(6)
C9 C8 C7 120.3(6)
C9 C8 H8A 119.9
C7 C8 H8A 119.9
C10 C9 C8 118.7(6)
C10 C9 H9A 120.7
C8 C9 H9A 120.7
C11 C10 C9 119.2(6)
C11 C10 H10A 120.4
C9 C10 H10A 120.4
N1 C11 C10 123.2(6)
N1 C11 H11A 118.4
C10 C11 H11A 118.4
C13 C12 C17 117.1(6)
C13 C12 Ir1 127.5(5)
C17 C12 Ir1 115.4(5)
C14 C13 C12 120.8(7)
C14 C13 H13A 119.6
C12 C13 H13A 119.6
C15 C14 C13 121.0(7)
C15 C14 H14A 119.5
C13 C14 H14A 119.5
C14 C15 C16 120.0(7)
C14 C15 H15A 120.0
C16 C15 H15A 120.0
C15 C16 C17 119.7(7)
C15 C16 H16A 120.1
C17 C16 H16A 120.1
C16 C17 C12 121.3(6)
C16 C17 C18 123.4(6)
C12 C17 C18 115.2(6)
C19 C18 N2 122.0(6)
C19 C18 C17 126.0(6)
N2 C18 C17 112.0(6)
C18 C19 C20 120.3(7)
C18 C19 H19A 119.9
C20 C19 H19A 119.9
C19 C20 C21 118.2(6)
C19 C20 H20A 120.9
C21 C20 H20A 120.9
C22 C21 C20 118.7(7)
C22 C21 H21A 120.6
C20 C21 H21A 120.6
C21 C22 N2 124.5(7)
C21 C22 H22A 117.7
N2 C22 H22A 117.7
F2 C23 F1 108.8(7)
F2 C23 F3 108.4(8)
F1 C23 F3 107.6(7)
F2 C23 S1 111.0(6)
F1 C23 S1 111.2(6)
F3 C23 S1 109.8(6)
H4Y O4 H4X 110.1

loop_
_geom_bond_atom_site_label_1
_geom_bond_atom_site_label_2
_geom_bond_distance
Ir1 C12 2.004(6)
Ir1 C1 2.032(6)
Ir1 N2 2.033(5)
Ir1 N1 2.039(5)
Ir1 N5 2.192(6)
Ir1 N3 2.213(5)
S1 O1 1.437(5)
S1 O2 1.442(5)
S1 O3 1.446(5)
S1 C23 1.830(9)
F1 C23 1.327(9)
F2 C23 1.315(10)
F3 C23 1.327(10)
N1 C11 1.340(8)
N1 C7 1.380(8)
N2 C22 1.365(9)
N2 C18 1.384(8)
N3 N4 1.461(7)
N3 H3B 0.8800
N3 H3C 0.8800
N4 H4B 0.8800
N4 H4C 0.8804
N5 N6 1.454(8)
N5 H5B 0.8800
N5 H5C 0.8800
N6 H6B 0.8800
N6 H6C 0.8800
C1 C2 1.390(9)
C1 C6 1.410(9)
C2 C3 1.405(9)
C2 H2A 0.9500
C3 C4 1.391(10)
C3 H3A 0.9500
C4 C5 1.388(10)
C4 H4A 0.9500
C5 C6 1.384(9)
C5 H5A 0.9500
C6 C7 1.466(9)
C7 C8 1.389(9)
C8 C9 1.385(9)
C8 H8A 0.9500
C9 C10 1.380(10)
C9 H9A 0.9500
C10 C11 1.375(10)
C10 H10A 0.9500
C11 H11A 0.9500
C12 C13 1.402(9)
C12 C17 1.412(10)
C13 C14 1.401(9)
C13 H13A 0.9500
C14 C15 1.366(11)
C14 H14A 0.9500
C15 C16 1.388(10)
C15 H15A 0.9500
C16 C17 1.400(9)
C16 H16A 0.9500
C17 C18 1.470(10)
C18 C19 1.371(10)
C19 C20 1.387(10)
C19 H19A 0.9500
C20 C21 1.408(10)
C20 H20A 0.9500
C21 C22 1.351(10)
C21 H21A 0.9500
C22 H22A 0.9500
O4 H4Y 0.8500
O4 H4X 0.8501

loop_
_geom_hbond_atom_site_label_D
_geom_hbond_atom_site_label_H
_geom_hbond_atom_site_label_A
_geom_hbond_distance_DH
_geom_hbond_distance_HA
_geom_hbond_distance_DA
_geom_hbond_angle_DHA
_geom_hbond_site_symmetry_A
N3 H3B O1 0.88 2.26 2.994(7) 141.1 2_655
N3 H3C O3 0.88 2.28 3.105(8) 155.1 .
N4 H4C O1 0.88 2.54 3.151(8) 127.4 2_655
N5 H5B O2 0.88 2.18 3.034(8) 163.4 .
N5 H5C O4 0.88 2.10 2.930(8) 157.8 2_655
N6 H6C O2 0.88 2.32 3.112(9) 149.4 3_666
O4 H4Y O3 0.85 1.97 2.824(9) 177.1 .
O4 H4X F1 0.85 2.53 3.335(9) 159.0 2_645

loop_
_geom_torsion_atom_site_label_1
_geom_torsion_atom_site_label_2
_geom_torsion_atom_site_label_3
_geom_torsion_atom_site_label_4
_geom_torsion
C12 Ir1 N1 C11 88.7(5)
C1 Ir1 N1 C11 176.6(6)
N5 Ir1 N1 C11 -90.5(5)
N3 Ir1 N1 C11 -6.0(5)
C12 Ir1 N1 C7 -94.3(5)
C1 Ir1 N1 C7 -6.4(4)
N5 Ir1 N1 C7 86.6(4)
N3 Ir1 N1 C7 171.1(4)
C12 Ir1 N2 C22 178.7(6)
C1 Ir1 N2 C22 90.4(6)
N5 Ir1 N2 C22 -2.4(6)
N3 Ir1 N2 C22 -87.2(5)
C12 Ir1 N2 C18 2.9(4)
C1 Ir1 N2 C18 -85.4(4)
N5 Ir1 N2 C18 -178.1(4)
N3 Ir1 N2 C18 97.0(4)
C12 Ir1 N3 N4 -34.0(5)
N2 Ir1 N3 N4 -113.9(5)
N1 Ir1 N3 N4 63.2(5)
N5 Ir1 N3 N4 148.3(5)
C1 Ir1 N5 N6 -14.6(6)
N2 Ir1 N5 N6 79.8(6)
N1 Ir1 N5 N6 -95.3(6)
N3 Ir1 N5 N6 167.8(6)
C12 Ir1 C1 C2 -82.0(6)
N2 Ir1 C1 C2 -2.1(6)
N1 Ir1 C1 C2 -178.9(6)
N5 Ir1 C1 C2 95.7(6)
C12 Ir1 C1 C6 100.8(5)
N2 Ir1 C1 C6 -179.3(5)
N1 Ir1 C1 C6 3.9(4)
N5 Ir1 C1 C6 -81.5(5)
C6 C1 C2 C3 -0.9(10)
Ir1 C1 C2 C3 -178.0(5)
C1 C2 C3 C4 1.3(10)
C2 C3 C4 C5 -2.4(11)
C3 C4 C5 C6 3.0(11)
C4 C5 C6 C1 -2.7(10)
C4 C5 C6 C7 177.4(6)
C2 C1 C6 C5 1.6(10)
Ir1 C1 C6 C5 179.1(5)
C2 C1 C6 C7 -178.5(6)
Ir1 C1 C6 C7 -1.0(7)
C11 N1 C7 C8 4.9(9)
Ir1 N1 C7 C8 -172.5(5)
C11 N1 C7 C6 -175.1(5)
Ir1 N1 C7 C6 7.5(7)
C5 C6 C7 N1 175.6(6)
C1 C6 C7 N1 -4.3(8)
C5 C6 C7 C8 -4.4(10)
C1 C6 C7 C8 175.7(6)
N1 C7 C8 C9 -2.3(10)
C6 C7 C8 C9 177.7(6)
C7 C8 C9 C10 -1.7(10)
C8 C9 C10 C11 3.0(10)
C7 N1 C11 C10 -3.6(9)
Ir1 N1 C11 C10 173.4(5)
C9 C10 C11 N1 -0.4(10)
C1 Ir1 C12 C13 -89.1(6)
N2 Ir1 C12 C13 176.6(6)
N1 Ir1 C12 C13 -8.4(6)
N3 Ir1 C12 C13 88.6(6)
C1 Ir1 C12 C17 93.7(5)
N2 Ir1 C12 C17 -0.5(4)
N1 Ir1 C12 C17 174.5(4)
N3 Ir1 C12 C17 -88.5(5)
C17 C12 C13 C14 -1.2(9)
Ir1 C12 C13 C14 -178.3(5)
C12 C13 C14 C15 -0.8(10)
C13 C14 C15 C16 1.8(10)
C14 C15 C16 C17 -0.8(10)
C15 C16 C17 C12 -1.3(10)
C15 C16 C17 C18 -179.7(6)
C13 C12 C17 C16 2.2(9)
Ir1 C12 C17 C16 179.6(5)
C13 C12 C17 C18 -179.2(5)
Ir1 C12 C17 C18 -1.8(7)
C22 N2 C18 C19 -0.9(9)
Ir1 N2 C18 C19 175.3(5)
C22 N2 C18 C17 179.3(5)
Ir1 N2 C18 C17 -4.5(6)
C16 C17 C18 C19 2.8(10)
C12 C17 C18 C19 -175.8(6)
C16 C17 C18 N2 -177.4(6)
C12 C17 C18 N2 4.0(7)
N2 C18 C19 C20 -0.4(10)
C17 C18 C19 C20 179.4(6)
C18 C19 C20 C21 1.4(10)
C19 C20 C21 C22 -1.1(10)
C20 C21 C22 N2 -0.3(11)
C18 N2 C22 C21 1.3(10)
Ir1 N2 C22 C21 -174.5(5)
O1 S1 C23 F2 55.7(7)
O2 S1 C23 F2 176.2(6)
O3 S1 C23 F2 -64.7(7)
O1 S1 C23 F1 177.0(6)
O2 S1 C23 F1 -62.5(6)
O3 S1 C23 F1 56.5(7)
O1 S1 C23 F3 -64.1(7)
O2 S1 C23 F3 56.5(7)
O3 S1 C23 F3 175.5(6)
